data_7209601
loop_
_publ_author_name
'Ji, Baoming'
'Deng, Dongsheng'
'Ma, Lufang'
'Li, Hongliang'
'Fan, Xuesen'
'Qu, Guirong'
'Cao, Lei'
'Zhou, Le'

_publ_section_title
;
 Cobalt(ii), nickel(ii), manganese(ii) and zinc(ii) metal--organic
 frameworks constructed with the newly designed
 2-(pyridin-4-yl)-4,6-pyrimidine dicarboxylic acid ligand: syntheses,
 crystal structures and properties
;
_journal_issue 20
_journal_name_full CrystEngComm
_journal_page_first 4107
_journal_paper_doi 10.1039/c3ce00068k
_journal_volume 15
_journal_year 2013
_chemical_formula_sum 'C11 H11 N3 O7 Zn'
_chemical_formula_weight 362.60
_chemical_name_systematic
;
?
;
_space_group_IT_number 15
_symmetry_cell_setting monoclinic
_symmetry_space_group_name_Hall '-C 2yc'
_symmetry_space_group_name_H-M 'C 1 2/c 1'
_atom_sites_solution_hydrogens geom
_atom_sites_solution_primary direct
_atom_sites_solution_secondary difmap
_audit_creation_method SHELXL-97
_cell_angle_alpha 90.00
_cell_angle_beta 105.435(2)
_cell_angle_gamma 90.00
_cell_formula_units_Z 8
_cell_length_a 17.422(2)
_cell_length_b 9.8240(14)
_cell_length_c 15.803(2)
_cell_measurement_reflns_used 5627
_cell_measurement_temperature 296(2)
_cell_measurement_theta_max 28.15
_cell_measurement_theta_min 2.40
_cell_volume 2607.2(6)
_computing_cell_refinement 'Bruker SMART'
_computing_data_collection 'Bruker SMART'
_computing_data_reduction 'Bruker SAINT'
_computing_molecular_graphics 'Bruker SHELXTL'
_computing_publication_material 'Bruker SHELXTL'
_computing_structure_refinement 'SHELXL-97 (Sheldrick, 1997)'
_computing_structure_solution 'SHELXS-97 (Sheldrick, 1990)'
_diffrn_ambient_temperature 296(2)
_diffrn_measured_fraction_theta_full 0.998
_diffrn_measured_fraction_theta_max 0.998
_diffrn_measurement_device_type 'CCD area detector'
_diffrn_measurement_method 'phi and omega scans'
_diffrn_radiation_monochromator graphite
_diffrn_radiation_source 'fine-focus sealed tube'
_diffrn_radiation_type MoK\a
_diffrn_radiation_wavelength 0.71073
_diffrn_reflns_av_R_equivalents 0.0166
_diffrn_reflns_av_sigmaI/netI 0.0141
_diffrn_reflns_limit_h_max 21
_diffrn_reflns_limit_h_min -21
_diffrn_reflns_limit_k_max 11
_diffrn_reflns_limit_k_min -11
_diffrn_reflns_limit_l_max 19
_diffrn_reflns_limit_l_min -19
_diffrn_reflns_number 9616
_diffrn_reflns_theta_full 25.50
_diffrn_reflns_theta_max 25.50
_diffrn_reflns_theta_min 2.40
_diffrn_standards_decay_% 0
_diffrn_standards_interval_count 0
_diffrn_standards_interval_time 0
_diffrn_standards_number 0
_exptl_absorpt_coefficient_mu 1.927
_exptl_absorpt_correction_T_max 0.7609
_exptl_absorpt_correction_T_min 0.6444
_exptl_absorpt_correction_type multi-scan
_exptl_absorpt_process_details sadabs
_exptl_crystal_colour yellow
_exptl_crystal_density_diffrn 1.848
_exptl_crystal_density_method 'not measured'
_exptl_crystal_description block
_exptl_crystal_F_000 1472
_exptl_crystal_size_max 0.25
_exptl_crystal_size_mid 0.18
_exptl_crystal_size_min 0.15
_refine_diff_density_max 0.412
_refine_diff_density_min -0.274
_refine_diff_density_rms 0.055
_refine_ls_extinction_method none
_refine_ls_goodness_of_fit_ref 1.011
_refine_ls_hydrogen_treatment constr
_refine_ls_matrix_type full
_refine_ls_number_parameters 199
_refine_ls_number_reflns 2417
_refine_ls_number_restraints 0
_refine_ls_restrained_S_all 1.011
_refine_ls_R_factor_all 0.0253
_refine_ls_R_factor_gt 0.0221
_refine_ls_shift/su_max 0.000
_refine_ls_shift/su_mean 0.000
_refine_ls_structure_factor_coef Fsqd
_refine_ls_weighting_details 'calc w=1/[\s^2^(Fo^2^)+(0.0361P)^2^+3.5705P] where P=(Fo^2^+2Fc^2^)/3'
_refine_ls_weighting_scheme calc
_refine_ls_wR_factor_gt 0.0607
_refine_ls_wR_factor_ref 0.0629
_reflns_number_gt 2200
_reflns_number_total 2417
_reflns_threshold_expression >2sigma(I)
_cod_data_source_file c3ce00068k.txt
_cod_data_source_block aa
_cod_depositor_comments
;
The following automatic conversions were performed:

'_symmetry_cell_setting' value 'Monoclinic' changed to 'monoclinic'
according to /home/saulius/struct/CIF-dictionaries/cif_core.dic
dictionary named 'cif_core.dic' version 2.4.2 from 2011-04-26.

Automatic conversion script
Id: cif_fix_values 1891 2012-01-12 08:04:46Z andrius 
;
_cod_original_sg_symbol_H-M C2/c
_cod_database_code 7209601

loop_
_symmetry_equiv_pos_as_xyz
'x, y, z'
'-x, y, -z+1/2'
'x+1/2, y+1/2, z'
'-x+1/2, y+1/2, -z+1/2'
'-x, -y, -z'
'x, -y, z-1/2'
'-x+1/2, -y+1/2, -z'
'x+1/2, -y+1/2, z-1/2'

loop_
_atom_site_label
_atom_site_type_symbol
_atom_site_fract_x
_atom_site_fract_y
_atom_site_fract_z
_atom_site_U_iso_or_equiv
_atom_site_adp_type
_atom_site_occupancy
_atom_site_symmetry_multiplicity
_atom_site_calc_flag
_atom_site_refinement_flags
Zn1 Zn 0.358521(12) 0.42721(2) 0.228417(14) 0.02241(9) Uani 1 1 d .
O1 O 0.41942(8) 0.27509(13) 0.29784(9) 0.0251(3) Uani 1 1 d .
O2 O 0.32853(8) 0.13730(15) 0.21504(10) 0.0321(3) Uani 1 1 d .
O3 O 0.39762(9) -0.38008(14) 0.24965(9) 0.0304(3) Uani 1 1 d .
O4 O 0.45904(11) -0.42403(15) 0.38901(11) 0.0452(4) Uani 1 1 d .
O5 O 0.28331(9) 0.43038(15) 0.31872(10) 0.0337(4) Uani 1 1 d .
H1W H 0.3122 0.4350 0.3712 0.051 Uiso 1 1 d R
H2W H 0.2526 0.4989 0.3132 0.051 Uiso 1 1 d R
O6 O 0.42089(9) 0.37607(15) 0.13373(9) 0.0331(3) Uani 1 1 d .
H3W H 0.4686 0.3546 0.1597 0.050 Uiso 1 1 d R
H4W H 0.4182 0.4337 0.0929 0.050 Uiso 1 1 d R
O7 O 0.38765(11) 0.43351(17) 0.49217(11) 0.0474(4) Uani 1 1 d .
H5W H 0.4140 0.4793 0.4639 0.071 Uiso 1 1 d R
H6W H 0.4163 0.3743 0.5253 0.071 Uiso 1 1 d R
N1 N 0.50804(9) 0.06454(15) 0.37804(10) 0.0206(3) Uani 1 1 d .
N2 N 0.53008(9) -0.17404(16) 0.40313(10) 0.0204(3) Uani 1 1 d .
N3 N 0.75919(9) 0.04247(16) 0.62538(10) 0.0228(3) Uani 1 1 d .
C1 C 0.44083(10) 0.03710(19) 0.31611(11) 0.0180(4) Uani 1 1 d .
C2 C 0.41661(11) -0.09562(18) 0.29271(12) 0.0194(4) Uani 1 1 d .
H2 H 0.3713 -0.1141 0.2476 0.023 Uiso 1 1 calc R
C3 C 0.46320(10) -0.19947(18) 0.33972(11) 0.0187(4) Uani 1 1 d .
C4 C 0.55007(11) -0.04255(19) 0.41786(12) 0.0193(4) Uani 1 1 d .
C5 C 0.39153(10) 0.15823(19) 0.27202(12) 0.0203(4) Uani 1 1 d .
C6 C 0.43817(11) -0.34746(19) 0.32538(13) 0.0229(4) Uani 1 1 d .
C7 C 0.71552(12) 0.1426(2) 0.57945(13) 0.0298(5) Uani 1 1 d .
H7 H 0.7308 0.2320 0.5943 0.036 Uiso 1 1 calc R
C8 C 0.64857(12) 0.1199(2) 0.51086(13) 0.0297(5) Uani 1 1 d .
H8 H 0.6199 0.1928 0.4806 0.036 Uiso 1 1 calc R
C9 C 0.62471(11) -0.01220(19) 0.48760(12) 0.0212(4) Uani 1 1 d .
C10 C 0.67108(13) -0.1163(2) 0.53421(16) 0.0401(6) Uani 1 1 d .
H10 H 0.6578 -0.2066 0.5198 0.048 Uiso 1 1 calc R
C11 C 0.73684(14) -0.0852(2) 0.60189(16) 0.0393(6) Uani 1 1 d .
H11 H 0.7671 -0.1563 0.6326 0.047 Uiso 1 1 calc R

loop_
_atom_site_aniso_label
_atom_site_aniso_U_11
_atom_site_aniso_U_22
_atom_site_aniso_U_33
_atom_site_aniso_U_23
_atom_site_aniso_U_13
_atom_site_aniso_U_12
Zn1 0.01970(14) 0.01381(14) 0.02581(14) 0.00003(8) -0.00776(9) 0.00125(8)
O1 0.0229(7) 0.0142(7) 0.0319(7) 0.0017(5) -0.0038(6) 0.0013(5)
O2 0.0224(7) 0.0244(8) 0.0386(8) 0.0066(6) -0.0109(6) -0.0025(6)
O3 0.0338(8) 0.0176(7) 0.0308(8) -0.0037(6) -0.0073(6) -0.0062(6)
O4 0.0572(11) 0.0246(9) 0.0392(9) 0.0114(7) -0.0127(8) -0.0099(7)
O5 0.0274(8) 0.0350(9) 0.0335(8) -0.0001(6) -0.0011(6) 0.0076(6)
O6 0.0310(8) 0.0307(8) 0.0350(8) 0.0051(6) 0.0042(6) 0.0058(6)
O7 0.0532(11) 0.0425(11) 0.0404(10) 0.0067(7) 0.0019(8) -0.0008(8)
N1 0.0181(8) 0.0166(8) 0.0228(8) -0.0002(6) -0.0021(6) -0.0010(6)
N2 0.0185(7) 0.0168(8) 0.0212(8) -0.0006(6) -0.0030(6) -0.0002(6)
N3 0.0175(8) 0.0198(8) 0.0252(8) 0.0008(6) -0.0048(6) -0.0017(6)
C1 0.0162(9) 0.0165(9) 0.0186(9) 0.0017(7) -0.0004(7) 0.0006(7)
C2 0.0158(9) 0.0182(9) 0.0200(9) -0.0004(7) -0.0027(7) -0.0008(7)
C3 0.0179(9) 0.0167(9) 0.0187(8) -0.0003(7) 0.0002(7) -0.0008(7)
C4 0.0182(9) 0.0170(9) 0.0194(9) -0.0008(7) -0.0009(7) -0.0008(7)
C5 0.0173(9) 0.0181(9) 0.0232(9) 0.0039(7) 0.0011(7) 0.0010(7)
C6 0.0190(9) 0.0162(9) 0.0290(10) -0.0005(8) -0.0016(8) -0.0001(7)
C7 0.0286(11) 0.0183(10) 0.0323(11) -0.0004(8) -0.0095(9) -0.0044(8)
C8 0.0293(11) 0.0178(10) 0.0312(11) 0.0043(8) -0.0108(8) -0.0005(8)
C9 0.0175(9) 0.0200(10) 0.0213(9) 0.0003(7) -0.0029(7) -0.0006(7)
C10 0.0342(12) 0.0158(10) 0.0521(14) -0.0023(10) -0.0205(10) -0.0006(9)
C11 0.0332(12) 0.0205(11) 0.0470(14) 0.0034(9) -0.0194(10) 0.0032(9)

loop_
_atom_type_symbol
_atom_type_description
_atom_type_scat_dispersion_real
_atom_type_scat_dispersion_imag
_atom_type_scat_source
C C 0.0033 0.0016 'International Tables Vol C Tables 4.2.6.8 and 6.1.1.4'
H H 0.0000 0.0000 'International Tables Vol C Tables 4.2.6.8 and 6.1.1.4'
N N 0.0061 0.0033 'International Tables Vol C Tables 4.2.6.8 and 6.1.1.4'
O O 0.0106 0.0060 'International Tables Vol C Tables 4.2.6.8 and 6.1.1.4'
Zn Zn 0.2839 1.4301 'International Tables Vol C Tables 4.2.6.8 and 6.1.1.4'

loop_
_geom_angle_atom_site_label_1
_geom_angle_atom_site_label_2
_geom_angle_atom_site_label_3
_geom_angle
_geom_angle_site_symmetry_1
_geom_angle_site_symmetry_3
O1 Zn1 O3 120.61(5) . 1_565
O1 Zn1 N3 139.40(6) . 8_455
O3 Zn1 N3 99.91(6) 1_565 8_455
O1 Zn1 O6 85.02(6) . .
O3 Zn1 O6 97.23(6) 1_565 .
N3 Zn1 O6 87.54(6) 8_455 .
O1 Zn1 O5 88.57(6) . .
O3 Zn1 O5 96.51(6) 1_565 .
N3 Zn1 O5 89.46(6) 8_455 .
O6 Zn1 O5 166.25(6) . .
C5 O1 Zn1 113.58(11) . .
C6 O3 Zn1 118.56(13) . 1_545
Zn1 O5 H1W 109.7 . .
Zn1 O5 H2W 114.6 . .
H1W O5 H2W 104.5 . .
Zn1 O6 H3W 109.6 . .
Zn1 O6 H4W 116.1 . .
H3W O6 H4W 112.4 . .
H5W O7 H6W 112.0 . .
C1 N1 C4 116.60(15) . .
C4 N2 C3 116.24(15) . .
C11 N3 C7 117.32(16) . .
C11 N3 Zn1 118.51(13) . 8_556
C7 N3 Zn1 124.17(13) . 8_556
N1 C1 C2 121.87(16) . .
N1 C1 C5 117.01(16) . .
C2 C1 C5 121.12(15) . .
C1 C2 C3 116.99(16) . .
C1 C2 H2 121.5 . .
C3 C2 H2 121.5 . .
N2 C3 C2 121.99(16) . .
N2 C3 C6 116.59(15) . .
C2 C3 C6 121.32(16) . .
N1 C4 N2 126.19(16) . .
N1 C4 C9 116.71(16) . .
N2 C4 C9 117.06(16) . .
O2 C5 O1 124.96(17) . .
O2 C5 C1 119.07(16) . .
O1 C5 C1 115.97(15) . .
O4 C6 O3 126.18(18) . .
O4 C6 C3 116.93(17) . .
O3 C6 C3 116.89(16) . .
N3 C7 C8 123.21(18) . .
N3 C7 H7 118.4 . .
C8 C7 H7 118.4 . .
C7 C8 C9 119.42(18) . .
C7 C8 H8 120.3 . .
C9 C8 H8 120.3 . .
C8 C9 C10 117.34(18) . .
C8 C9 C4 121.65(16) . .
C10 C9 C4 120.95(17) . .
C11 C10 C9 119.7(2) . .
C11 C10 H10 120.2 . .
C9 C10 H10 120.2 . .
N3 C11 C10 123.00(19) . .
N3 C11 H11 118.5 . .
C10 C11 H11 118.5 . .

loop_
_geom_bond_atom_site_label_1
_geom_bond_atom_site_label_2
_geom_bond_distance
_geom_bond_site_symmetry_2
Zn1 O1 1.9857(13) .
Zn1 O3 2.0098(14) 1_565
Zn1 N3 2.0579(15) 8_455
Zn1 O6 2.1301(15) .
Zn1 O5 2.1794(16) .
O1 C5 1.271(2) .
O2 C5 1.238(2) .
O3 C6 1.258(2) .
O3 Zn1 2.0098(14) 1_545
O4 C6 1.231(2) .
O5 H1W 0.8500 .
O5 H2W 0.8499 .
O6 H3W 0.8500 .
O6 H4W 0.8500 .
O7 H5W 0.8500 .
O7 H6W 0.8501 .
N1 C1 1.339(2) .
N1 C4 1.339(2) .
N2 C4 1.342(2) .
N2 C3 1.343(2) .
N3 C11 1.336(3) .
N3 C7 1.334(3) .
N3 Zn1 2.0579(15) 8_556
C1 C2 1.390(3) .
C1 C5 1.523(2) .
C2 C3 1.389(3) .
C2 H2 0.9300 .
C3 C6 1.517(3) .
C4 C9 1.494(2) .
C7 C8 1.383(3) .
C7 H7 0.9300 .
C8 C9 1.382(3) .
C8 H8 0.9300 .
C9 C10 1.387(3) .
C10 C11 1.377(3) .
C10 H10 0.9300 .
C11 H11 0.9300 .

loop_
_geom_hbond_atom_site_label_D
_geom_hbond_atom_site_label_H
_geom_hbond_atom_site_label_A
_geom_hbond_distance_DH
_geom_hbond_distance_HA
_geom_hbond_distance_DA
_geom_hbond_angle_DHA
_geom_hbond_site_symmetry_A
O5 H1W O7 0.85 2.01 2.858(2) 174.6 .
O5 H2W O2 0.85 1.93 2.768(2) 170.4 4
O6 H3W O1 0.85 2.04 2.880(2) 168.4 2_655
O6 H4W O7 0.85 2.02 2.855(2) 168.4 6_565
O6 H4W O4 0.85 2.51 2.960(2) 114.3 2_665
O7 H5W O4 0.85 1.85 2.691(3) 172.0 1_565
O7 H6W O4 0.85 2.29 2.828(2) 121.9 5_656
O7 H6W N2 0.85 2.34 3.167(2) 165.5 5_656

loop_
_geom_torsion_atom_site_label_1
_geom_torsion_atom_site_label_2
_geom_torsion_atom_site_label_3
_geom_torsion_atom_site_label_4
_geom_torsion
_geom_torsion_site_symmetry_1
O3 Zn1 O1 C5 -174.04(12) 1_565
N3 Zn1 O1 C5 1.75(18) 8_455
O6 Zn1 O1 C5 -78.58(13) .
O5 Zn1 O1 C5 89.24(13) .
C4 N1 C1 C2 -1.4(3) .
C4 N1 C1 C5 178.51(16) .
N1 C1 C2 C3 3.3(3) .
C5 C1 C2 C3 -176.68(16) .
C4 N2 C3 C2 -0.8(3) .
C4 N2 C3 C6 -177.36(16) .
C1 C2 C3 N2 -2.1(3) .
C1 C2 C3 C6 174.30(16) .
C1 N1 C4 N2 -1.9(3) .
C1 N1 C4 C9 -179.45(16) .
C3 N2 C4 N1 3.0(3) .
C3 N2 C4 C9 -179.44(16) .
Zn1 O1 C5 O2 -6.6(2) .
Zn1 O1 C5 C1 173.53(12) .
N1 C1 C5 O2 -179.25(17) .
C2 C1 C5 O2 0.7(3) .
N1 C1 C5 O1 0.6(2) .
C2 C1 C5 O1 -179.45(17) .
Zn1 O3 C6 O4 2.4(3) 1_545
Zn1 O3 C6 C3 -177.19(12) 1_545
N2 C3 C6 O4 27.4(3) .
C2 C3 C6 O4 -149.1(2) .
N2 C3 C6 O3 -153.00(17) .
C2 C3 C6 O3 30.5(3) .
C11 N3 C7 C8 1.1(3) .
Zn1 N3 C7 C8 -179.46(17) 8_556
N3 C7 C8 C9 -0.1(3) .
C7 C8 C9 C10 -1.2(3) .
C7 C8 C9 C4 176.08(19) .
N1 C4 C9 C8 1.0(3) .
N2 C4 C9 C8 -176.81(19) .
N1 C4 C9 C10 178.2(2) .
N2 C4 C9 C10 0.4(3) .
C8 C9 C10 C11 1.4(4) .
C4 C9 C10 C11 -175.9(2) .
C7 N3 C11 C10 -0.9(4) .
Zn1 N3 C11 C10 179.6(2) 8_556
C9 C10 C11 N3 -0.4(4) .
